data_7102673
loop_
_publ_author_name
'Enright, Gary D'
'Udachin, Konstantin A'
'Ripmeester, John A'

_publ_section_title
;
 Electrostatic and short-range interactions compete in directing the
 structure of p-tert-butylcalix[4]arene inclusion compounds of
 fluorinated benzenes.
;
_journal_issue 12
_journal_name_full 'Chemical communications (Cambridge, England)'
_journal_page_first 1360
_journal_page_last 1361
_journal_paper_doi 10.1039/b401269k
_journal_year 2004
_chemical_compound_source
;
?
;
_chemical_formula_moiety ' C50 H59 F3 O4 '
_chemical_formula_sum 'C50 H59 F3 O4'
_chemical_formula_weight 781.01
_space_group_IT_number 13
_symmetry_cell_setting monoclinic
_symmetry_space_group_name_Hall '-P 2yc'
_symmetry_space_group_name_H-M 'P 1 2/c 1'
_atom_sites_solution_hydrogens geom
_atom_sites_solution_primary direct
_audit_creation_date 03-07-11
_audit_creation_method CRYSTALS_ver_12-03-99
_cell_angle_alpha 90
_cell_angle_beta 90.171(2)
_cell_angle_gamma 90
_cell_formula_units_Z 4
_cell_length_a 17.910(2)
_cell_length_b 13.4672(17)
_cell_length_c 17.840(2)
_cell_measurement_reflns_used 0
_cell_measurement_temperature 293
_cell_measurement_theta_max 0
_cell_measurement_theta_min 0
_cell_volume 4302.9(9)
_computing_cell_refinement
;
USER DEFINED 6
;
_computing_data_collection
;
DATA COLLECTION
;
_computing_data_reduction
;
USER DEFINED 5
;
_computing_molecular_graphics
;
CAMERON (Watkin et al 1996)
;
_computing_publication_material
;
CRYSTALS (Watkin et al 2001)
;
_computing_structure_refinement
;
CRYSTALS (Watkin et al 2001)
;
_computing_structure_solution
;
SHELXS 86 (Sheldrick, 1986)
;
_diffrn_ambient_temperature 293
_diffrn_measured_fraction_theta_full 0.999
_diffrn_measured_fraction_theta_max 0.989
_diffrn_measurement_device_type
;
Unknown
;
_diffrn_measurement_method \w/2\q
_diffrn_radiation_monochromator graphite
_diffrn_radiation_type 'Mo K\a'
_diffrn_radiation_wavelength 0.71073
_diffrn_reflns_av_R_equivalents 0.05
_diffrn_reflns_limit_h_max 22
_diffrn_reflns_limit_h_min -24
_diffrn_reflns_limit_k_max 18
_diffrn_reflns_limit_k_min -18
_diffrn_reflns_limit_l_max 24
_diffrn_reflns_limit_l_min -24
_diffrn_reflns_number 54364
_diffrn_reflns_theta_full 29.173
_diffrn_reflns_theta_max 29.769
_diffrn_reflns_theta_min 1.512
_diffrn_standards_decay_% 0.00
_diffrn_standards_interval_count 0
_diffrn_standards_interval_time 0
_diffrn_standards_number 0
_exptl_absorpt_coefficient_mu 0.083
_exptl_absorpt_correction_T_max 1.00
_exptl_absorpt_correction_T_min 1.00
_exptl_absorpt_correction_type none
_exptl_crystal_colour ' white '
_exptl_crystal_density_diffrn 1.206
_exptl_crystal_description ' prism '
_exptl_crystal_F_000 1672.000
_exptl_crystal_size_max 0.00
_exptl_crystal_size_mid 0.00
_exptl_crystal_size_min 0.00
_refine_diff_density_max 0.41
_refine_diff_density_min -0.43
_refine_ls_extinction_method None
_refine_ls_goodness_of_fit_ref 0.7635
_refine_ls_hydrogen_treatment mixed
_refine_ls_matrix_type full
_refine_ls_number_parameters 523
_refine_ls_number_reflns 12122
_refine_ls_number_restraints 8
_refine_ls_R_factor_all 0.1018
_refine_ls_R_factor_gt 0.0558
_refine_ls_shift/su_max 0.000288
_refine_ls_structure_factor_coef Fsqd
_refine_ls_weighting_details
;
p=P(6)*max(Fo^2,0) + (1-P(6))Fc^2
Method = SHELXL 97 (Sheldrick, 1997)
W = 1. / [Sigma^2(F*)+(P(1)p)^2+P(2)p+P(4)+P(5)Sin(theta) ]
P(i) are:
0.859E-01 0.00 0.00 0.00 0.00 0.333
;
_refine_ls_weighting_scheme calc
_refine_ls_wR_factor_all 0.1507
_refine_ls_wR_factor_gt 0.1376
_refine_ls_wR_factor_ref 0.1507
_reflns_limit_h_max 24
_reflns_limit_h_min -24
_reflns_limit_k_max 18
_reflns_limit_k_min 0
_reflns_limit_l_max 24
_reflns_limit_l_min 0
_reflns_number_gt 6087
_reflns_number_total 12159
_reflns_threshold_expression I>2.00u(I)
_cod_data_source_file b401269k.txt
_cod_data_source_block CRYSTALS_cif
_cod_depositor_comments
;
The following automatic conversions were performed:
'_symmetry_cell_setting' value 'Monoclinic' changed to 'monoclinic'
according to '/home/saulius/struct/CIF-dictionaries/cif_core.dic'
dictionary named 'cif_core.dic' version 2.4.1 from 2010-06-29.

Automatic conversion script
Id: cif_fix_enum 1527 2010-12-29 10:47:43Z saulius 
;
_cod_original_sg_symbol_H-M 'P 1 2/c 1 '
_cod_original_formula_sum ' C50 H59 F3 O4 '
_cod_database_code 7102673

loop_
_symmetry_equiv_pos_as_xyz
x,y,z
-x,-y,-z
-x,y,-z+1/2
x,-y,z+1/2

loop_
_atom_site_label
_atom_site_type_symbol
_atom_site_fract_x
_atom_site_fract_y
_atom_site_fract_z
_atom_site_U_iso_or_equiv
_atom_site_occupancy
_atom_site_adp_type
O1 O 0.1013 0.5350 0.2827 0.0288 1.0000 Uani
O2 O 0.0311 0.5309 0.1520 0.0278 1.0000 Uani
O3 O 0.4660 0.4419 0.3523 0.0305 1.0000 Uani
O4 O 0.4017 0.4464 0.2162 0.0300 1.0000 Uani
C1 C 0.1390 0.4466 0.2930 0.0222 1.0000 Uani
C2 C 0.1384 0.4025 0.3640 0.0230 1.0000 Uani
C3 C 0.1779 0.3157 0.3736 0.0254 1.0000 Uani
H203 H 0.1769 0.2844 0.4213 0.0500 1.0000 Uiso
C4 C 0.2186 0.2706 0.3164 0.0246 1.0000 Uani
C5 C 0.2169 0.3177 0.2469 0.0249 1.0000 Uani
H5 H 0.2439 0.2883 0.2068 0.0500 1.0000 Uiso
C6 C 0.1783 0.4038 0.2335 0.0220 1.0000 Uani
C7 C 0.2633 0.1762 0.3325 0.0336 1.0000 Uani
C8 C 0.0937 0.4470 0.4287 0.0266 1.0000 Uani
H801 H 0.1200 0.4328 0.4764 0.0500 1.0000 Uiso
H802 H 0.0918 0.5200 0.4230 0.0500 1.0000 Uiso
C9 C 0.3010 0.1347 0.2614 0.0511 1.0000 Uani
H901 H 0.2627 0.1199 0.2236 0.0500 1.0000 Uiso
H902 H 0.3290 0.0746 0.2730 0.0500 1.0000 Uiso
H903 H 0.3360 0.1852 0.2410 0.0500 1.0000 Uiso
C10 C 0.2121 0.0957 0.3639 0.0465 1.0000 Uani
H101 H 0.1728 0.0812 0.3271 0.0500 1.0000 Uiso
H102 H 0.1896 0.1169 0.4102 0.0500 1.0000 Uiso
H103 H 0.2416 0.0342 0.3728 0.0500 1.0000 Uiso
C11 C 0.3249 0.1994 0.3897 0.0463 1.0000 Uani
H111 H 0.3539 0.1392 0.4001 0.0500 1.0000 Uiso
H112 H 0.3018 0.2234 0.4360 0.0500 1.0000 Uiso
H113 H 0.3576 0.2508 0.3692 0.0500 1.0000 Uiso
C21 C 0.0437 0.4484 0.1079 0.0232 1.0000 Uani
C22 C 0.1149 0.4089 0.1054 0.0223 1.0000 Uani
C23 C 0.1285 0.3293 0.0574 0.0248 1.0000 Uani
H23 H 0.1775 0.3024 0.0550 0.0500 1.0000 Uiso
C24 C 0.0731 0.2868 0.0132 0.0250 1.0000 Uani
C25 C 0.0008 0.3272 0.0195 0.0267 1.0000 Uani
H25 H -0.0385 0.2993 -0.0094 0.0500 1.0000 Uiso
C26 C -0.0151 0.4068 0.0662 0.0237 1.0000 Uani
C27 C 0.0874 0.2010 -0.0407 0.0312 1.0000 Uani
C28 C 0.1775 0.4494 0.1548 0.0235 1.0000 Uani
H281 H 0.1711 0.5221 0.1593 0.0500 1.0000 Uiso
H282 H 0.2253 0.4372 0.1301 0.0500 1.0000 Uiso
C29 C 0.0765 0.2388 -0.1219 0.0450 1.0000 Uani
H291 H 0.0260 0.2656 -0.1277 0.0500 1.0000 Uiso
H292 H 0.0836 0.1841 -0.1577 0.0500 1.0000 Uiso
H293 H 0.1130 0.2913 -0.1326 0.0500 1.0000 Uiso
C30 C 0.0310 0.1181 -0.0278 0.0497 1.0000 Uani
H301 H -0.0199 0.1441 -0.0327 0.0500 1.0000 Uiso
H302 H 0.0385 0.0906 0.0219 0.0500 1.0000 Uiso
H303 H 0.0393 0.0653 -0.0658 0.0500 1.0000 Uiso
C31 C 0.1639 0.1598 -0.0332 0.0601 1.0000 Uani
H311 H 0.1999 0.2134 -0.0415 0.0500 1.0000 Uiso
H312 H 0.1725 0.1083 -0.0715 0.0500 1.0000 Uiso
H313 H 0.1717 0.1334 0.0162 0.0500 1.0000 Uiso
C41 C 0.4564 0.5317 0.3889 0.0232 1.0000 Uani
C42 C 0.5149 0.5761 0.4271 0.0228 1.0000 Uani
C43 C 0.5017 0.6664 0.4633 0.0264 1.0000 Uani
H43 H 0.5415 0.6969 0.4901 0.0500 1.0000 Uiso
C44 C 0.4325 0.7125 0.4620 0.0286 1.0000 Uani
C45 C 0.3754 0.6638 0.4231 0.0269 1.0000 Uani
H45 H 0.3272 0.6933 0.4225 0.0500 1.0000 Uiso
C46 C 0.3853 0.5752 0.3868 0.0230 1.0000 Uani
C47 C 0.4171 0.8107 0.5026 0.0366 1.0000 Uani
C48 C 0.5931 0.5322 0.4293 0.0247 1.0000 Uani
H481 H 0.5894 0.4591 0.4248 0.0500 1.0000 Uiso
H482 H 0.6163 0.5475 0.4788 0.0500 1.0000 Uiso
C49 C 0.3836 0.8857 0.4468 0.0479 1.0000 Uani
H491 H 0.3379 0.8575 0.4251 0.0500 1.0000 Uiso
H492 H 0.4185 0.9005 0.4060 0.0500 1.0000 Uiso
H493 H 0.3707 0.9481 0.4726 0.0500 1.0000 Uiso
C50 C 0.3611 0.7922 0.5661 0.0488 1.0000 Uani
H501 H 0.3156 0.7628 0.5451 0.0500 1.0000 Uiso
H502 H 0.3484 0.8552 0.5902 0.0500 1.0000 Uiso
H503 H 0.3826 0.7466 0.6025 0.0500 1.0000 Uiso
C51 C 0.4872 0.8567 0.5349 0.0538 1.0000 Uani
H511 H 0.4746 0.9195 0.5595 0.0500 1.0000 Uiso
H512 H 0.5231 0.8688 0.4947 0.0500 1.0000 Uiso
H513 H 0.5086 0.8108 0.5715 0.0500 1.0000 Uiso
C61 C 0.3591 0.5303 0.2042 0.0232 1.0000 Uani
C62 C 0.3169 0.5707 0.2630 0.0233 1.0000 Uani
C63 C 0.2736 0.6528 0.2480 0.0233 1.0000 Uani
H63 H 0.2446 0.6804 0.2873 0.0500 1.0000 Uiso
C64 C 0.2699 0.6980 0.1772 0.0246 1.0000 Uani
C65 C 0.3126 0.6547 0.1210 0.0233 1.0000 Uani
H65 H 0.3110 0.6830 0.0723 0.0500 1.0000 Uiso
C66 C 0.3577 0.5725 0.1328 0.0226 1.0000 Uani
C67 C 0.2196 0.7879 0.1649 0.0289 1.0000 Uani
C68 C 0.3220 0.5292 0.3422 0.0251 1.0000 Uani
H681 H 0.2743 0.5406 0.3689 0.0500 1.0000 Uiso
H681' H 0.3309 0.4567 0.3396 0.0500 1.0000 Uiso
C69 C 0.2322 0.8371 0.0890 0.0486 1.0000 Uani
H691 H 0.1990 0.8945 0.0840 0.0500 1.0000 Uiso
H692 H 0.2221 0.7892 0.0486 0.0500 1.0000 Uiso
H693 H 0.2849 0.8589 0.0849 0.0500 1.0000 Uiso
C70 C 0.2339 0.8656 0.2258 0.0396 1.0000 Uani
H701 H 0.2264 0.8353 0.2752 0.0500 1.0000 Uiso
H702 H 0.1990 0.9213 0.2196 0.0500 1.0000 Uiso
H703 H 0.2853 0.8909 0.2226 0.0500 1.0000 Uiso
C71 C 0.1375 0.7549 0.1691 0.0396 1.0000 Uani
H711 H 0.1288 0.7226 0.2175 0.0500 1.0000 Uiso
H712 H 0.1268 0.7068 0.1290 0.0500 1.0000 Uiso
H713 H 0.1047 0.8117 0.1648 0.0500 1.0000 Uiso
C81 C 0.0000 0.2214 0.2500 0.0311 1.0000 Uani
C82 C 0.0458 0.1731 0.2007 0.0385 1.0000 Uani
H82 H 0.0779 0.2083 0.1677 0.0500 1.0000 Uiso
C83 C 0.0441 0.0728 0.2021 0.0457 1.0000 Uani
C84 C 0.0000 0.0174 0.2500 0.0472 1.0000 Uani
H84 H 0.0000 -0.0532 0.2500 0.0500 1.0000 Uiso
F81 F 0.0000 0.3211 0.2500 0.0441 1.0000 Uani
F82 F 0.0893 0.0216 0.1547 0.0754 1.0000 Uani
F91 F 0.5000 0.6681 0.2500 0.0470 1.0000 Uani
F92 F 0.4080 0.9671 0.1564 0.0712 1.0000 Uani
C91 C 0.5000 0.7678 0.2500 0.0335 1.0000 Uani
C92 C 0.4524 0.8163 0.2018 0.0367 1.0000 Uani
H92 H 0.4203 0.7806 0.1690 0.0500 1.0000 Uiso
C93 C 0.4544 0.9167 0.2037 0.0460 1.0000 Uani
C94 C 0.5000 0.9709 0.2500 0.0459 1.0000 Uani
H94 H 0.5000 1.0414 0.2500 0.0500 1.0000 Uiso
H203' H 0.5108 0.4218 0.3600 0.0734 1.0000 Uiso
H204 H 0.4278 0.4471 0.2649 0.0289 1.0000 Uiso
H202 H -0.0106 0.5749 0.1381 0.0702 1.0000 Uiso
H201 H 0.0676 0.5456 0.2389 0.0423 1.0000 Uiso

loop_
_atom_site_aniso_label
_atom_site_aniso_U_11
_atom_site_aniso_U_22
_atom_site_aniso_U_33
_atom_site_aniso_U_23
_atom_site_aniso_U_13
_atom_site_aniso_U_12
O1 0.0312 0.0307 0.0245 0.0002 -0.0019 0.0011
O2 0.0321 0.0252 0.0260 -0.0017 0.0006 0.0028
O3 0.0304 0.0291 0.0319 0.0010 0.0003 0.0008
O4 0.0304 0.0311 0.0286 -0.0003 -0.0014 0.0029
C1 0.0226 0.0236 0.0204 -0.0017 -0.0029 -0.0046
C2 0.0199 0.0303 0.0187 -0.0024 0.0001 -0.0079
C3 0.0248 0.0322 0.0192 0.0026 -0.0014 -0.0022
C4 0.0235 0.0290 0.0214 -0.0019 0.0002 -0.0011
C5 0.0215 0.0323 0.0208 -0.0021 0.0008 -0.0047
C6 0.0204 0.0279 0.0176 -0.0010 0.0020 -0.0076
C7 0.0387 0.0358 0.0264 0.0037 0.0024 0.0077
C8 0.0274 0.0347 0.0178 -0.0012 -0.0010 -0.0004
C9 0.0670 0.0456 0.0408 0.0029 0.0140 0.0223
C10 0.0579 0.0365 0.0452 0.0067 0.0064 -0.0005
C11 0.0380 0.0562 0.0447 0.0061 -0.0079 0.0095
C21 0.0278 0.0255 0.0164 0.0026 0.0030 -0.0017
C22 0.0238 0.0266 0.0165 0.0035 -0.0007 -0.0064
C23 0.0245 0.0297 0.0203 0.0013 0.0039 -0.0008
C24 0.0242 0.0309 0.0200 0.0023 0.0021 -0.0015
C25 0.0282 0.0344 0.0174 -0.0010 0.0014 -0.0052
C26 0.0235 0.0288 0.0189 0.0060 0.0023 -0.0015
C27 0.0289 0.0324 0.0323 -0.0043 0.0006 -0.0001
C28 0.0247 0.0299 0.0159 0.0006 0.0014 -0.0037
C29 0.0576 0.0474 0.0299 -0.0046 0.0070 -0.0017
C30 0.0631 0.0419 0.0441 -0.0079 0.0055 -0.0103
C31 0.0486 0.0587 0.0729 -0.0305 -0.0101 0.0134
C41 0.0262 0.0248 0.0187 0.0051 0.0016 -0.0022
C42 0.0271 0.0275 0.0138 0.0051 0.0028 0.0004
C43 0.0240 0.0335 0.0216 0.0022 0.0001 -0.0021
C44 0.0288 0.0323 0.0247 0.0008 0.0044 0.0013
C45 0.0222 0.0362 0.0223 0.0056 -0.0009 0.0014
C46 0.0244 0.0301 0.0144 0.0041 0.0015 -0.0038
C47 0.0254 0.0399 0.0444 -0.0115 0.0049 -0.0008
C48 0.0255 0.0321 0.0165 0.0063 0.0007 0.0022
C49 0.0431 0.0414 0.0593 -0.0042 0.0062 0.0014
C50 0.0475 0.0625 0.0365 -0.0129 0.0090 0.0100
C51 0.0361 0.0565 0.0687 -0.0286 -0.0052 0.0005
C61 0.0236 0.0236 0.0223 -0.0019 -0.0022 -0.0033
C62 0.0225 0.0309 0.0165 -0.0009 0.0018 -0.0068
C63 0.0210 0.0328 0.0161 -0.0039 0.0018 -0.0042
C64 0.0228 0.0265 0.0246 -0.0025 0.0006 -0.0027
C65 0.0247 0.0267 0.0186 -0.0013 0.0011 -0.0061
C66 0.0222 0.0278 0.0177 -0.0059 -0.0013 -0.0082
C67 0.0304 0.0326 0.0237 -0.0009 0.0010 0.0009
C68 0.0222 0.0324 0.0206 0.0036 0.0018 -0.0033
C69 0.0605 0.0501 0.0352 0.0099 0.0102 0.0198
C70 0.0421 0.0322 0.0446 -0.0059 -0.0002 0.0029
C71 0.0352 0.0386 0.0450 -0.0005 -0.0045 0.0076
C81 0.0354 0.0324 0.0255 0.0000 -0.0064 0.0000
C82 0.0355 0.0489 0.0311 0.0061 0.0025 0.0051
C83 0.0527 0.0500 0.0345 -0.0075 -0.0059 0.0137
C84 0.0676 0.0311 0.0429 0.0000 -0.0182 0.0000
F81 0.0525 0.0359 0.0439 0.0000 0.0007 0.0000
F82 0.0882 0.0760 0.0619 -0.0188 0.0074 0.0393
F91 0.0537 0.0370 0.0504 0.0000 0.0009 0.0000
F92 0.0580 0.0762 0.0794 0.0373 -0.0045 0.0101
C91 0.0422 0.0339 0.0244 0.0000 0.0122 0.0000
C92 0.0324 0.0470 0.0308 0.0033 0.0001 -0.0045
C93 0.0351 0.0581 0.0447 0.0188 0.0077 0.0055
C94 0.0513 0.0320 0.0545 0.0000 0.0158 0.0000

loop_
_atom_type_symbol
_atom_type_scat_dispersion_real
_atom_type_scat_dispersion_imag
_atom_type_scat_Cromer_Mann_a1
_atom_type_scat_Cromer_Mann_b1
_atom_type_scat_Cromer_Mann_a2
_atom_type_scat_Cromer_Mann_b2
_atom_type_scat_Cromer_Mann_a3
_atom_type_scat_Cromer_Mann_b3
_atom_type_scat_Cromer_Mann_a4
_atom_type_scat_Cromer_Mann_b4
_atom_type_scat_Cromer_Mann_c
_atom_type_scat_source
'C   ' 0.0033 0.0016 2.3100 20.8439 1.0200 10.2075 1.5886 0.5687 0.8650 51.6512 0.2156 International_Tables_Vol_IV_Table_2.2B
'H   ' 0.0000 0.0000 0.4930 10.5109 0.3229 26.1257 0.1402 3.1424 0.0408 57.7998 0.0030 International_Tables_Vol_IV_Table_2.2B
'O   ' 0.0106 0.0060 3.0485 13.2771 2.2868 5.7011 1.5463 0.3239 0.8670 32.9089 0.2508 International_Tables_Vol_IV_Table_2.2B
'F   ' 0.0171 0.0103 3.5392 10.2825 2.6412 4.2944 1.5170 0.2615 1.0243 26.1476 0.2776 International_Tables_Vol_IV_Table_2.2B

loop_
_geom_angle_atom_site_label_1
_geom_angle_site_symmetry_1
_geom_angle_atom_site_label_2
_geom_angle_atom_site_label_3
_geom_angle_site_symmetry_3
_geom_angle
_geom_angle_publ_flag
H201 . O1 C1 . 121.568 no
H202 . O2 C21 . 117.705 no
H203 . O3 C41 . 108.557 no
H204 . O4 C61 . 112.883 no
C6 . C1 C2 . 121.154(8) yes
C6 . C1 O1 . 120.076(8) yes
C2 . C1 O1 . 118.756(7) yes
C8 . C2 C3 . 120.548(8) yes
C8 . C2 C1 . 121.556(8) yes
C3 . C2 C1 . 117.876(3) yes
C4 . C3 H203 . 118.320 no
C4 . C3 C2 . 123.207(8) yes
H203 . C3 C2 . 118.467 no
C7 . C4 C5 . 123.678(3) yes
C7 . C4 C3 . 119.969(3) yes
C5 . C4 C3 . 116.333(7) yes
C6 . C5 H5 . 118.575 no
C6 . C5 C4 . 123.340 yes
H5 . C5 C4 . 118.084 no
C28 . C6 C5 . 120.135(6) yes
C28 . C6 C1 . 121.770(6) yes
C5 . C6 C1 . 118.083(3) yes
C11 . C7 C10 . 109.392(8) yes
C11 . C7 C9 . 107.737(11) yes
C10 . C7 C9 . 107.970(9) yes
C11 . C7 C4 . 109.304(3) yes
C10 . C7 C4 . 110.16(1) yes
C9 . C7 C4 . 112.208(9) yes
H802 . C8 H801 . 107.266 no
H802 . C8 C26 3_555 109.315 no
H801 . C8 C26 3_555 108.596 no
H802 . C8 C2 . 109.282 no
H801 . C8 C2 . 108.979 no
C26 3_555 C8 C2 . 113.228(4) yes
H903 . C9 H902 . 108.863 no
H903 . C9 H901 . 109.153 no
H902 . C9 H901 . 109.575 no
H903 . C9 C7 . 109.293 no
H902 . C9 C7 . 110.653 no
H901 . C9 C7 . 109.281 no
H103 . C10 H102 . 109.466 no
H103 . C10 H101 . 108.726 no
H102 . C10 H101 . 109.327 no
H103 . C10 C7 . 109.314 no
H102 . C10 C7 . 110.940 no
H101 . C10 C7 . 109.032 no
H113 . C11 H112 . 109.721 no
H113 . C11 H111 . 109.797 no
H112 . C11 H111 . 109.779 no
H113 . C11 C7 . 109.000 no
H112 . C11 C7 . 108.864 no
H111 . C11 C7 . 109.661 no
C26 . C21 C22 . 121.272(8) yes
C26 . C21 O2 . 120.009(8) yes
C22 . C21 O2 . 118.717(6) yes
C28 . C22 C23 . 120.070(8) yes
C28 . C22 C21 . 121.314(8) yes
C23 . C22 C21 . 118.607(4) yes
C24 . C23 H23 . 118.419 no
C24 . C23 C22 . 122.672(8) yes
H23 . C23 C22 . 118.905 no
C27 . C24 C25 . 119.946(4) yes
C27 . C24 C23 . 123.274(4) yes
C25 . C24 C23 . 116.778(6) yes
C26 . C25 H25 . 118.590 no
C26 . C25 C24 . 122.468(3) yes
H25 . C25 C24 . 118.941 no
C25 . C26 C21 . 118.124(4) yes
C25 . C26 C8 3_555 120.410(4) yes
C21 . C26 C8 3_555 121.466(8) yes
C31 . C27 C30 . 108.968(5) yes
C31 . C27 C29 . 108.763(6) yes
C30 . C27 C29 . 107.516(6) yes
C31 . C27 C24 . 112.524(6) yes
C30 . C27 C24 . 110.273(8) yes
C29 . C27 C24 . 108.660(5) yes
H282 . C28 H281 . 107.717 no
H282 . C28 C22 . 108.863 no
H281 . C28 C22 . 108.443 no
H282 . C28 C6 . 109.835 no
H281 . C28 C6 . 108.791 no
C22 . C28 C6 . 113.046(9) yes
H293 . C29 H292 . 109.088 no
H293 . C29 H291 . 109.199 no
H292 . C29 H291 . 109.184 no
H293 . C29 C27 . 109.661 no
H292 . C29 C27 . 110.144 no
H291 . C29 C27 . 109.545 no
H303 . C30 H302 . 109.193 no
H303 . C30 H301 . 109.629 no
H302 . C30 H301 . 110.145 no
H303 . C30 C27 . 108.731 no
H302 . C30 C27 . 109.143 no
H301 . C30 C27 . 109.973 no
H313 . C31 H312 . 110.637 no
H313 . C31 H311 . 108.479 no
H312 . C31 H311 . 108.008 no
H313 . C31 C27 . 110.721 no
H312 . C31 C27 . 110.277 no
H311 . C31 C27 . 108.637 no
C46 . C41 C42 . 121.200(6) yes
C46 . C41 O3 . 117.799(7) yes
C42 . C41 O3 . 120.996(8) yes
C48 . C42 C43 . 118.925(6) yes
C48 . C42 C41 . 122.674(6) yes
C43 . C42 C41 . 118.379(3) yes
C44 . C43 H43 . 118.898 no
C44 . C43 C42 . 122.300(6) yes
H43 . C43 C42 . 118.800 no
C47 . C44 C45 . 120.469(3) yes
C47 . C44 C43 . 122.694(3) yes
C45 . C44 C43 . 116.814(9) yes
C46 . C45 H45 . 118.505 no
C46 . C45 C44 . 123.216(3) yes
H45 . C45 C44 . 118.273 no
C68 . C46 C45 . 120.393(8) yes
C68 . C46 C41 . 121.438(8) yes
C45 . C46 C41 . 118.085(3) yes
C51 . C47 C50 . 109.219(6) yes
C51 . C47 C49 . 107.457(6) yes
C50 . C47 C49 . 109.177(8) yes
C51 . C47 C44 . 112.54(1) yes
C50 . C47 C44 . 109.105 yes
C49 . C47 C44 . 109.28(1) yes
H482 . C48 H481 . 107.725 no
H482 . C48 C66 3_655 109.307 no
H481 . C48 C66 3_655 109.600 no
H482 . C48 C42 . 108.975 no
H481 . C48 C42 . 108.899 no
C66 3_655 C48 C42 . 112.227(9) yes
H493 . C49 H492 . 108.873 no
H493 . C49 H491 . 108.622 no
H492 . C49 H491 . 108.692 no
H493 . C49 C47 . 110.328 no
H492 . C49 C47 . 111.324 no
H491 . C49 C47 . 108.946 no
H503 . C50 H502 . 110.189 no
H503 . C50 H501 . 109.054 no
H502 . C50 H501 . 108.928 no
H503 . C50 C47 . 109.713 no
H502 . C50 C47 . 109.749 no
H501 . C50 C47 . 109.185 no
H513 . C51 H512 . 109.767 no
H513 . C51 H511 . 109.730 no
H512 . C51 H511 . 109.653 no
H513 . C51 C47 . 108.664 no
H512 . C51 C47 . 109.620 no
H511 . C51 C47 . 109.389 no
C66 . C61 C62 . 121.101(6) yes
C66 . C61 O4 . 118.855(6) yes
C62 . C61 O4 . 120.034(8) yes
C68 . C62 C63 . 120.555(6) yes
C68 . C62 C61 . 121.365(6) yes
C63 . C62 C61 . 117.990(4) yes
C64 . C63 H63 . 118.126 no
C64 . C63 C62 . 123.291(6) yes
H63 . C63 C62 . 118.583 no
C67 . C64 C65 . 123.692(3) yes
C67 . C64 C63 . 119.995(3) yes
C65 . C64 C63 . 116.295(8) yes
C66 . C65 H65 . 118.432 no
C66 . C65 C64 . 123.122(3) yes
H65 . C65 C64 . 118.445 no
C65 . C66 C61 . 118.189(4) yes
C65 . C66 C48 3_655 120.938(4) yes
C61 . C66 C48 3_655 120.820(6) yes
C71 . C67 C70 . 108.738(6) yes
C71 . C67 C69 . 108.188(6) yes
C70 . C67 C69 . 107.968(11) yes
C71 . C67 C64 . 109.184(4) yes
C70 . C67 C64 . 110.078(8) yes
C69 . C67 C64 . 112.596(7) yes
H681 . C68 H681 . 108.431 no
H681 . C68 C46 . 107.836 no
H681 . C68 C46 . 109.223 no
H681 . C68 C62 . 109.062 no
H681 . C68 C62 . 109.909 no
C46 . C68 C62 . 112.284(9) yes
H693 . C69 H692 . 108.306 no
H693 . C69 H691 . 109.719 no
H692 . C69 H691 . 109.892 no
H693 . C69 C67 . 109.686 no
H692 . C69 C67 . 109.766 no
H691 . C69 C67 . 109.455 no
H703 . C70 H702 . 108.985 no
H703 . C70 H701 . 109.249 no
H702 . C70 H701 . 109.256 no
H703 . C70 C67 . 110.442 no
H702 . C70 C67 . 109.632 no
H701 . C70 C67 . 109.258 no
H713 . C71 H712 . 110.229 no
H713 . C71 H711 . 108.914 no
H712 . C71 H711 . 108.596 no
H713 . C71 C67 . 110.358 no
H712 . C71 C67 . 109.791 no
H711 . C71 C67 . 108.913 no
F81 . C81 C82 . 118.369 yes
F81 . C81 C82 3_555 118.369 yes
C82 . C81 C82 3_555 123.262(7) yes
C83 . C82 H82 . 121.620 no
C83 . C82 C81 . 116.708 yes
H82 . C82 C81 . 121.664 no
F82 . C83 C84 . 116.860(8) yes
F82 . C83 C82 . 118.801(8) yes
C84 . C83 C82 . 124.328(7) yes
H84 . C84 C83 3_555 122.669 no
H84 . C84 C83 . 122.669 no
C83 3_555 C84 C83 . 114.663(8) yes
C92 . C91 C92 3_655 123.271(7) yes
C92 . C91 F91 . 118.364(8) yes
C92 3_655 C91 F91 . 118.364(8) yes
C93 . C92 H92 . 122.454 no
C93 . C92 C91 . 116.296 yes
H92 . C92 C91 . 121.248 no
C94 . C93 C92 . 124.216(7) yes
C94 . C93 F92 . 118.005(8) yes
C92 . C93 F92 . 117.779 yes
H94 . C94 C93 . 122.147 no
H94 . C94 C93 3_655 122.147 no
C93 . C94 C93 3_655 115.705(8) yes

loop_
_geom_bond_atom_site_label_1
_geom_bond_atom_site_label_2
_geom_bond_site_symmetry_2
_geom_bond_distance
_geom_bond_publ_flag
O1 H201 . 0.995 no
O1 C1 . 1.38092(14) yes
O2 H202 . 0.986 no
O2 C21 . 1.37999(13) yes
O3 H203 . 0.857 no
O3 C41 . 1.38495(14) yes
O4 H204 . 0.985 no
O4 C61 . 1.38013(13) yes
C1 C6 . 1.39925(11) yes
C1 C2 . 1.39864(14) yes
C2 C8 . 1.52887(12) yes
C2 C3 . 1.37774(13) yes
C3 C4 . 1.39383(11) yes
C3 H203 . 0.950 no
C4 C7 . 1.52938(14) yes
C4 C5 . 1.39325(14) yes
C5 C6 . 1.37059(13) yes
C5 H5 . 0.950 no
C6 C28 . 1.53291(16) yes
C7 C11 . 1.53381(13) yes
C7 C10 . 1.52740(12) yes
C7 C9 . 1.54421(14) yes
C8 H802 . 0.988 no
C8 H801 . 0.990 no
C8 C26 3_555 1.51195(16) yes
C9 H903 . 0.994 no
C9 H902 . 0.973 no
C9 H901 . 0.980 no
C10 H103 . 0.995 no
C10 H102 . 0.965 no
C10 H101 . 0.980 no
C11 H113 . 0.978 no
C11 H112 . 0.979 no
C11 H111 . 0.980 no
C21 C26 . 1.40450(11) yes
C21 C22 . 1.38306(15) yes
C22 C28 . 1.52375(12) yes
C22 C23 . 1.39348(12) yes
C23 C24 . 1.38863(11) yes
C23 H23 . 0.950 no
C24 C27 . 1.52676(13) yes
C24 C25 . 1.40917(15) yes
C25 C26 . 1.38682(12) yes
C25 H25 . 0.950 no
C27 C31 . 1.48312(16) yes
C27 C30 . 1.52296(13) yes
C27 C29 . 1.54716(17) yes
C28 H282 . 0.978 no
C28 H281 . 0.990 no
C29 H293 . 0.982 no
C29 H292 . 0.983 no
C29 H291 . 0.980 no
C30 H303 . 0.994 no
C30 H302 . 0.969 no
C30 H301 . 0.980 no
C31 H313 . 0.961 no
C31 H312 . 0.985 no
C31 H311 . 0.980 no
C41 C46 . 1.40234(15) yes
C41 C42 . 1.38372(11) yes
C42 C48 . 1.51993(16) yes
C42 C43 . 1.39778(14) yes
C43 C44 . 1.38610(14) yes
C43 H43 . 0.950 no
C44 C47 . 1.53302(15) yes
C44 C45 . 1.39750(11) yes
C45 C46 . 1.36994(14) yes
C45 H45 . 0.950 no
C46 C68 . 1.51651(12) yes
C47 C51 . 1.51134(14) yes
C47 C50 . 1.53487(13) yes
C47 C49 . 1.54039(12) yes
C48 H482 . 0.996 no
C48 H481 . 0.990 no
C48 C66 3_655 1.51834(12) yes
C49 H493 . 0.985 no
C49 H492 . 0.982 no
C49 H491 . 0.980 no
C50 H503 . 0.973 no
C50 H502 . 0.979 no
C50 H501 . 0.980 no
C51 H513 . 0.976 no
C51 H512 . 0.980 no
C51 H511 . 0.980 no
C61 C66 . 1.39517(15) yes
C61 C62 . 1.40421(11) yes
C62 C68 . 1.52189(16) yes
C62 C63 . 1.37660(12) yes
C63 C64 . 1.40198(14) yes
C63 H63 . 0.950 no
C64 C67 . 1.52453(14) yes
C64 C65 . 1.39083(11) yes
C65 C66 . 1.38608(13) yes
C65 H65 . 0.950 no
C67 C71 . 1.53917(17) yes
C67 C70 . 1.53008(13) yes
C67 C69 . 1.52575(15) yes
C68 H681 . 0.991 no
C68 H681 . 0.990 no
C69 H693 . 0.991 no
C69 H692 . 0.983 no
C69 H691 . 0.980 no
C70 H703 . 0.983 no
C70 H702 . 0.983 no
C70 H701 . 0.980 no
C71 H713 . 0.967 no
C71 H712 . 0.983 no
C71 H711 . 0.980 no
C81 F81 . 1.34223(17) yes
C81 C82 . 1.3688(1) yes
C81 C82 3_555 1.3688(1) yes
C82 C83 . 1.35066(17) yes
C82 H82 . 0.950 no
C83 F82 . 1.3606(1) yes
C83 C84 . 1.3842(1) yes
C84 H84 . 0.950 no
F91 C91 . 1.34208(17) yes
F92 C93 . 1.3634(1) yes
C91 C92 . 1.3741(1) yes
C91 C92 3_655 1.3741(1) yes
C92 C93 . 1.35420(17) yes
C92 H92 . 0.950 no
C93 C94 . 1.3703(1) yes
C94 H94 . 0.950 no
